data_4504942
loop_
_publ_author_name
'Gao, En-Qing'
'Cheng, Ai-Ling'
'Xu, Yan-Xia'
'Yan, Chun-Hua'
'He, Ming-Yuan'

_publ_section_title
;
 New Inorganic&#x2212;Organic Hybrid Supramolecular Architectures
 Generated from 2,5-Bis(3-pyridyl)-3,4-diaza-2,4-hexadiene
;
_journal_issue 3
_journal_name_full 'Crystal Growth &amp; Design'
_journal_page_first 1005
_journal_paper_doi 10.1021/cg049659x
_journal_volume 5
_journal_year 2005
_chemical_formula_sum 'C14 H14 Ag N5 O3'
_chemical_formula_weight 408.17
_chemical_name_systematic
; 
 ? 
;
_space_group_IT_number 13
_symmetry_cell_setting monoclinic
_symmetry_space_group_name_Hall '-P 2yc'
_symmetry_space_group_name_H-M 'P 1 2/c 1'
_atom_sites_solution_hydrogens geom
_atom_sites_solution_primary direct
_atom_sites_solution_secondary difmap
_audit_creation_method SHELXL-97
_cell_angle_alpha 90.00
_cell_angle_beta 101.7797(11)
_cell_angle_gamma 90.00
_cell_formula_units_Z 2
_cell_length_a 6.24770(10)
_cell_length_b 8.4165(2)
_cell_length_c 15.0632(4)
_cell_measurement_reflns_used 10316
_cell_measurement_temperature 293(2)
_cell_measurement_theta_max 27.485
_cell_measurement_theta_min 3.395
_cell_volume 775.40(3)
_computing_cell_refinement 'HKL Scalepack (Otwinowski & Minor, 1997)'
_computing_data_collection 'KappaCCD (Nonius B. V., 1998)'
_computing_data_reduction 'HKL Denzo (Otwinowski & Minor, 1997) & maXus (Mackay et al., 1998)'
_computing_molecular_graphics 'Bruker SHELXTL V5.1 (Sheldrick, 1998)'
_computing_publication_material 'SHELXL-97 (Sheldrick, 1997)'
_computing_structure_refinement 'SHELXL-97 (Sheldrick, 1997)'
_computing_structure_solution 'SHELXS-97 (Sheldrick, 1997)'
_diffrn_ambient_temperature 293(2)
_diffrn_detector_area_resol_mean 0.76
_diffrn_measured_fraction_theta_full 0.979
_diffrn_measured_fraction_theta_max 0.979
_diffrn_measurement_device_type 'NONIUS KappaCCD Diffractometer'
_diffrn_measurement_method CCD
_diffrn_radiation_monochromator graphite
_diffrn_radiation_source 'fine-focus sealed tube'
_diffrn_radiation_type MoK\a
_diffrn_radiation_wavelength 0.71073
_diffrn_reflns_av_R_equivalents 0.0267
_diffrn_reflns_av_sigmaI/netI 0.0224
_diffrn_reflns_limit_h_max 8
_diffrn_reflns_limit_h_min -8
_diffrn_reflns_limit_k_max 10
_diffrn_reflns_limit_k_min -10
_diffrn_reflns_limit_l_max 19
_diffrn_reflns_limit_l_min -19
_diffrn_reflns_number 10989
_diffrn_reflns_theta_full 27.47
_diffrn_reflns_theta_max 27.47
_diffrn_reflns_theta_min 3.87
_exptl_absorpt_coefficient_mu 1.322
_exptl_absorpt_correction_T_max 0.826
_exptl_absorpt_correction_T_min 0.693
_exptl_absorpt_correction_type empirical
_exptl_absorpt_process_details '(Blessing, 1995, 1997)'
_exptl_crystal_colour yellow
_exptl_crystal_density_diffrn 1.748
_exptl_crystal_density_method 'not measured'
_exptl_crystal_description prism
_exptl_crystal_F_000 408
_exptl_crystal_size_max 0.3
_exptl_crystal_size_mid 0.2
_exptl_crystal_size_min 0.15
_refine_diff_density_max 0.361
_refine_diff_density_min -0.512
_refine_diff_density_rms 0.060
_refine_ls_extinction_coef 0.029(3)
_refine_ls_extinction_expression Fc^*^=kFc[1+0.001xFc^2^\l^3^/sin(2\q)]^-1/4^
_refine_ls_extinction_method SHELXL
_refine_ls_goodness_of_fit_ref 1.097
_refine_ls_hydrogen_treatment mixed
_refine_ls_matrix_type full
_refine_ls_number_parameters 108
_refine_ls_number_reflns 1744
_refine_ls_number_restraints 0
_refine_ls_restrained_S_all 1.097
_refine_ls_R_factor_all 0.0327
_refine_ls_R_factor_gt 0.0277
_refine_ls_shift/su_max 0.000
_refine_ls_shift/su_mean 0.000
_refine_ls_structure_factor_coef Fsqd
_refine_ls_weighting_details 'calc w=1/[\s^2^(Fo^2^)+(0.0375P)^2^+0.2394P] where P=(Fo^2^+2Fc^2^)/3'
_refine_ls_weighting_scheme calc
_refine_ls_wR_factor_gt 0.0685
_refine_ls_wR_factor_ref 0.0715
_reflns_number_gt 1568
_reflns_number_total 1744
_reflns_threshold_expression >2sigma(I)
_cod_data_source_file cg049659xsi20050106_070011.cif
_cod_data_source_block 2
_cod_original_sg_symbol_H-M P2/c
_cod_database_code 4504942

loop_
_symmetry_equiv_pos_as_xyz
'x, y, z'
'-x, y, -z+1/2'
'-x, -y, -z'
'x, -y, z-1/2'

loop_
_atom_site_label
_atom_site_type_symbol
_atom_site_fract_x
_atom_site_fract_y
_atom_site_fract_z
_atom_site_U_iso_or_equiv
_atom_site_adp_type
_atom_site_occupancy
_atom_site_symmetry_multiplicity
_atom_site_calc_flag
_atom_site_refinement_flags
Ag1 Ag 0.5000 0.33677(3) 0.2500 0.05529(15) Uani 1 2 d S
N1 N 0.4595(3) 0.3001(2) 0.10404(13) 0.0487(4) Uani 1 1 d .
N2 N 0.9190(3) 0.0438(3) 0.01445(12) 0.0507(4) Uani 1 1 d .
N3 N 0.0000 0.4604(4) 0.2500 0.0514(7) Uani 1 2 d S
O1 O 0.1564(3) 0.5346(3) 0.23066(15) 0.0721(5) Uani 1 1 d .
O2 O 0.0000 0.3143(4) 0.2500 0.0877(10) Uani 1 2 d S
C1 C 0.6112(4) 0.2215(3) 0.07096(14) 0.0465(5) Uani 1 1 d .
H1A H 0.7302 0.1804 0.1118 0.056 Uiso 1 1 calc R
C2 C 0.2879(4) 0.3593(3) 0.04471(18) 0.0528(5) Uani 1 1 d .
H2A H 0.1795 0.4129 0.0668 0.063 Uiso 1 1 calc R
C3 C 0.2671(4) 0.3435(3) -0.04690(19) 0.0585(6) Uani 1 1 d .
H3A H 0.1472 0.3870 -0.0862 0.070 Uiso 1 1 calc R
C4 C 0.4251(4) 0.2626(3) -0.08076(15) 0.0527(5) Uani 1 1 d .
H4A H 0.4131 0.2520 -0.1430 0.063 Uiso 1 1 calc R
C5 C 0.6019(4) 0.1974(3) -0.02116(14) 0.0430(5) Uani 1 1 d .
C6 C 0.7760(4) 0.1034(3) -0.05064(14) 0.0438(5) Uani 1 1 d .
C7 C 0.7731(5) 0.0836(4) -0.14975(15) 0.0605(6) Uani 1 1 d .
H7D H 0.8868 0.0114 -0.1575 0.091 Uiso 1 1 calc R
H7A H 0.7967 0.1848 -0.1756 0.091 Uiso 1 1 calc R
H7B H 0.6339 0.0420 -0.1796 0.091 Uiso 1 1 calc R

loop_
_atom_site_aniso_label
_atom_site_aniso_U_11
_atom_site_aniso_U_22
_atom_site_aniso_U_33
_atom_site_aniso_U_23
_atom_site_aniso_U_13
_atom_site_aniso_U_12
Ag1 0.0586(2) 0.0698(2) 0.03836(17) 0.000 0.01219(11) 0.000
N1 0.0474(10) 0.0601(11) 0.0377(9) -0.0016(8) 0.0068(7) 0.0031(9)
N2 0.0500(10) 0.0650(12) 0.0362(9) 0.0001(8) 0.0069(7) 0.0109(9)
N3 0.0481(14) 0.0667(18) 0.0355(12) 0.000 -0.0004(11) 0.000
O1 0.0570(10) 0.0867(14) 0.0759(13) 0.0120(11) 0.0214(9) -0.0011(10)
O2 0.077(2) 0.069(2) 0.108(3) 0.000 -0.0038(19) 0.000
C1 0.0447(11) 0.0561(12) 0.0365(10) 0.0011(9) 0.0030(8) 0.0035(10)
C2 0.0467(12) 0.0602(14) 0.0502(13) -0.0001(10) 0.0072(10) 0.0076(10)
C3 0.0504(13) 0.0704(16) 0.0492(14) 0.0054(11) -0.0030(10) 0.0124(11)
C4 0.0552(13) 0.0633(14) 0.0356(11) 0.0011(10) -0.0001(9) 0.0057(11)
C5 0.0444(11) 0.0468(11) 0.0360(10) 0.0016(8) 0.0041(8) -0.0004(9)
C6 0.0470(11) 0.0482(11) 0.0354(10) 0.0005(8) 0.0065(8) -0.0010(9)
C7 0.0676(15) 0.0783(17) 0.0337(11) 0.0014(11) 0.0058(10) 0.0133(13)

loop_
_atom_type_symbol
_atom_type_description
_atom_type_scat_dispersion_real
_atom_type_scat_dispersion_imag
_atom_type_scat_source
C C 0.0033 0.0016 'International Tables Vol C Tables 4.2.6.8 and 6.1.1.4'
H H 0.0000 0.0000 'International Tables Vol C Tables 4.2.6.8 and 6.1.1.4'
N N 0.0061 0.0033 'International Tables Vol C Tables 4.2.6.8 and 6.1.1.4'
O O 0.0106 0.0060 'International Tables Vol C Tables 4.2.6.8 and 6.1.1.4'
Ag Ag -0.8971 1.1015 'International Tables Vol C Tables 4.2.6.8 and 6.1.1.4'

loop_
_geom_angle_atom_site_label_1
_geom_angle_atom_site_label_2
_geom_angle_atom_site_label_3
_geom_angle
_geom_angle_site_symmetry_1
_geom_angle_site_symmetry_3
N1 Ag1 N1 163.75(11) . 2_655
N1 Ag1 O1 97.05(7) . 2_655
N1 Ag1 O1 93.02(7) 2_655 2_655
N1 Ag1 O1 93.02(7) . .
N1 Ag1 O1 97.05(7) 2_655 .
O1 Ag1 O1 103.34(9) 2_655 .
C1 N1 C2 117.8(2) . .
C1 N1 Ag1 120.10(15) . .
C2 N1 Ag1 122.03(16) . .
C6 N2 N2 113.9(2) . 3_755
O2 N3 O1 120.15(16) . 2
O2 N3 O1 120.15(16) . .
O1 N3 O1 119.7(3) 2 .
N3 O1 Ag1 108.19(17) . .
N1 C1 C5 123.9(2) . .
N1 C1 H1A 118.1 . .
C5 C1 H1A 118.1 . .
N1 C2 C3 122.3(2) . .
N1 C2 H2A 118.8 . .
C3 C2 H2A 118.8 . .
C2 C3 C4 119.6(2) . .
C2 C3 H3A 120.2 . .
C4 C3 H3A 120.2 . .
C3 C4 C5 119.4(2) . .
C3 C4 H4A 120.3 . .
C5 C4 H4A 120.3 . .
C4 C5 C1 116.9(2) . .
C4 C5 C6 123.6(2) . .
C1 C5 C6 119.49(19) . .
N2 C6 C5 114.66(19) . .
N2 C6 C7 125.6(2) . .
C5 C6 C7 119.8(2) . .
C6 C7 H7D 109.5 . .
C6 C7 H7A 109.5 . .
H7D C7 H7A 109.5 . .
C6 C7 H7B 109.5 . .
H7D C7 H7B 109.5 . .
H7A C7 H7B 109.5 . .

loop_
_geom_bond_atom_site_label_1
_geom_bond_atom_site_label_2
_geom_bond_distance
_geom_bond_site_symmetry_2
Ag1 N1 2.1831(19) .
Ag1 N1 2.1831(19) 2_655
Ag1 O1 2.685(2) 2_655
Ag1 O1 2.685(2) .
N1 C1 1.333(3) .
N1 C2 1.343(3) .
N2 C6 1.286(3) .
N2 N2 1.392(4) 3_755
N3 O2 1.230(4) .
N3 O1 1.243(2) 2
N3 O1 1.244(2) .
C1 C5 1.392(3) .
C1 H1A 0.9300 .
C2 C3 1.366(4) .
C2 H2A 0.9300 .
C3 C4 1.379(4) .
C3 H3A 0.9300 .
C4 C5 1.387(3) .
C4 H4A 0.9300 .
C5 C6 1.484(3) .
C6 C7 1.499(3) .
C7 H7D 0.9600 .
C7 H7A 0.9600 .
C7 H7B 0.9600 .

loop_
_geom_hbond_atom_site_label_D
_geom_hbond_atom_site_label_H
_geom_hbond_atom_site_label_A
_geom_hbond_distance_DH
_geom_hbond_distance_HA
_geom_hbond_distance_DA
_geom_hbond_angle_DHA
_geom_hbond_site_symmetry_A
C7 H7A O1 0.96 2.54 3.496(4) 174.1 3_665

loop_
_geom_torsion_atom_site_label_1
_geom_torsion_atom_site_label_2
_geom_torsion_atom_site_label_3
_geom_torsion_atom_site_label_4
_geom_torsion
_geom_torsion_site_symmetry_1
N1 Ag1 N1 C1 -60.23(18) 2_655
O1 Ag1 N1 C1 67.62(19) 2_655
O1 Ag1 N1 C1 171.46(18) .
N1 Ag1 N1 C2 122.09(19) 2_655
O1 Ag1 N1 C2 -110.06(19) 2_655
O1 Ag1 N1 C2 -6.2(2) .
O2 N3 O1 Ag1 -18.95(14) .
O1 N3 O1 Ag1 161.05(14) 2
N1 Ag1 O1 N3 103.00(14) .
N1 Ag1 O1 N3 -64.22(15) 2_655
O1 Ag1 O1 N3 -159.02(17) 2_655
C2 N1 C1 C5 0.0(4) .
Ag1 N1 C1 C5 -177.81(18) .
C1 N1 C2 C3 -1.0(4) .
Ag1 N1 C2 C3 176.7(2) .
N1 C2 C3 C4 0.8(4) .
C2 C3 C4 C5 0.5(4) .
C3 C4 C5 C1 -1.5(4) .
C3 C4 C5 C6 177.7(2) .
N1 C1 C5 C4 1.3(4) .
N1 C1 C5 C6 -178.0(2) .
N2 N2 C6 C5 -179.9(2) 3_755
N2 N2 C6 C7 0.7(4) 3_755
C4 C5 C6 N2 -175.6(2) .
C1 C5 C6 N2 3.5(3) .
C4 C5 C6 C7 3.8(4) .
C1 C5 C6 C7 -177.0(2) .
